data_7208584
loop_
_publ_author_name
'Kawai, Hidetoshi'
'Hosoda, Daisuke'

_publ_section_title
;
 Assembly of robust two-dimensional sheet structures from crystalline
 ring-fused malonamides via cooperative hydrogen bonding of amide groups
;
_journal_issue 18
_journal_name_full CrystEngComm
_journal_page_first 5717
_journal_paper_doi 10.1039/c2ce26003d
_journal_volume 14
_journal_year 2012
_chemical_formula_moiety 'C15 H14 N2 O2'
_chemical_formula_sum 'C15 H14 N2 O2'
_chemical_formula_weight 254.29
_space_group_IT_number 14
_symmetry_cell_setting monoclinic
_symmetry_Int_Tables_number 14
_symmetry_space_group_name_Hall '-P 2yn'
_symmetry_space_group_name_H-M 'P 1 21/n 1'
_atom_sites_solution_hydrogens geom
_atom_sites_solution_primary direct
_atom_sites_solution_secondary difmap
_cell_angle_alpha 90.0000
_cell_angle_beta 109.3700(10)
_cell_angle_gamma 90.0000
_cell_formula_units_Z 4
_cell_length_a 11.4332(6)
_cell_length_b 8.6325(5)
_cell_length_c 13.0666(7)
_cell_measurement_reflns_used 1972
_cell_measurement_temperature 153
_cell_measurement_theta_max 27.03
_cell_measurement_theta_min 2.88
_cell_volume 1216.64(12)
_computing_cell_refinement 'SMART (Bruker AXS, 2000)'
_computing_data_collection 'SMART (Bruker AXS, 2000)'
_computing_data_reduction 'SAINT (Bruker AXS, 2003)'
_computing_molecular_graphics 'CrystalStructure 4.0'
_computing_publication_material 'CrystalStructure 4.0 (Rigaku, 2010)'
_computing_structure_refinement 'CRYSTALS (Carruthers, et al., 1999)'
_computing_structure_solution SIR97
_diffrn_ambient_temperature 153
_diffrn_measured_fraction_theta_full 0.981
_diffrn_measured_fraction_theta_max 0.981
_diffrn_measurement_device_type 'Unknown CCD'
_diffrn_measurement_method \w
_diffrn_radiation_type 'Mo K\a'
_diffrn_radiation_wavelength 0.71069
_diffrn_reflns_av_R_equivalents 0.0240
_diffrn_reflns_limit_h_max 14
_diffrn_reflns_limit_h_min -13
_diffrn_reflns_limit_k_max 11
_diffrn_reflns_limit_k_min -7
_diffrn_reflns_limit_l_max 16
_diffrn_reflns_limit_l_min -16
_diffrn_reflns_number 7164
_diffrn_reflns_theta_full 27.47
_diffrn_reflns_theta_max 27.47
_diffrn_standards_number 0
_exptl_absorpt_coefficient_mu 0.094
_exptl_absorpt_correction_T_max 0.9815
_exptl_absorpt_correction_T_min 0.9815
_exptl_absorpt_correction_type empirical
_exptl_absorpt_process_details
;
SADABS Sheldrick 1996
;
_exptl_crystal_colour colorless
_exptl_crystal_density_diffrn 1.388
_exptl_crystal_density_method 'not measured'
_exptl_crystal_description block
_exptl_crystal_F_000 536.00
_exptl_crystal_size_max 0.200
_exptl_crystal_size_mid 0.200
_exptl_crystal_size_min 0.200
_refine_diff_density_max 0.408
_refine_diff_density_min -0.265
_refine_ls_extinction_method none
_refine_ls_goodness_of_fit_ref 1.203
_refine_ls_hydrogen_treatment constr
_refine_ls_number_parameters 186
_refine_ls_number_reflns 2735
_refine_ls_R_factor_gt 0.0442
_refine_ls_shift/su_max 0.000
_refine_ls_structure_factor_coef Fsqd
_refine_ls_weighting_details 'w = 1/[0.0010Fo^2^ + 1.0000\s(Fo^2^)]/(4Fo^2^)'
_refine_ls_weighting_scheme calc
_refine_ls_wR_factor_ref 0.1262
_reflns_number_gt 2200
_reflns_number_total 2735
_reflns_threshold_expression F^2^>2.0\s(F^2^)
_cod_data_source_file c2ce26003d.txt
_cod_data_source_block 18Naph1
_cod_database_code 7208584

loop_
_symmetry_equiv_pos_site_id
_symmetry_equiv_pos_as_xyz
1 +X,+Y,+Z
2 1/2-X,1/2+Y,1/2-Z
3 -X,-Y,-Z
4 1/2+X,1/2-Y,1/2+Z

loop_
_atom_site_label
_atom_site_type_symbol
_atom_site_fract_x
_atom_site_fract_y
_atom_site_fract_z
_atom_site_U_iso_or_equiv
_atom_site_adp_type
_atom_site_occupancy
_atom_site_symmetry_multiplicity
_atom_site_calc_flag
_atom_site_refinement_flags
O1 O 0.84601(10) 0.06012(11) 0.92556(9) 0.0293(3) Uani 1.0 4 d .
O2 O 0.86566(9) 0.52501(11) 0.83694(8) 0.0223(3) Uani 1.0 4 d .
N1 N 0.99168(11) 0.20949(14) 1.04050(10) 0.0252(4) Uani 1.0 4 d .
N2 N 0.77810(12) 0.31274(14) 0.74311(10) 0.0236(4) Uani 1.0 4 d .
C1 C 0.65836(13) 0.26881(16) 0.90665(12) 0.0195(4) Uani 1.0 4 d .
C2 C 0.79235(12) 0.32765(16) 0.93371(11) 0.0176(4) Uani 1.0 4 d .
C3 C 0.81452(13) 0.45169(16) 1.02211(11) 0.0198(4) Uani 1.0 4 d .
C4 C 0.71965(14) 0.57992(16) 0.99032(11) 0.0207(4) Uani 1.0 4 d .
C5 C 0.74814(15) 0.72692(17) 1.03122(12) 0.0246(4) Uani 1.0 4 d .
C6 C 0.65993(16) 0.84746(18) 1.00088(13) 0.0285(5) Uani 1.0 4 d .
C7 C 0.54433(15) 0.82053(18) 0.92911(13) 0.0288(5) Uani 1.0 4 d .
C8 C 0.51006(14) 0.67175(17) 0.88478(13) 0.0248(4) Uani 1.0 4 d .
C9 C 0.39113(15) 0.63939(19) 0.81012(14) 0.0313(5) Uani 1.0 4 d .
C10 C 0.36132(15) 0.4938(2) 0.76925(14) 0.0339(5) Uani 1.0 4 d .
C11 C 0.44873(15) 0.37268(19) 0.79979(13) 0.0274(5) Uani 1.0 4 d .
C12 C 0.56542(13) 0.39851(16) 0.87181(11) 0.0204(4) Uani 1.0 4 d .
C13 C 0.59836(13) 0.54899(17) 0.91616(11) 0.0205(4) Uani 1.0 4 d .
C14 C 0.88038(13) 0.18707(15) 0.96792(11) 0.0185(4) Uani 1.0 4 d .
C15 C 0.81465(12) 0.39756(15) 0.83275(11) 0.0171(4) Uani 1.0 4 d .
H1 H 1.0473 0.1275 1.0614 0.0279 Uiso 1.0 4 calc R
H2 H 1.0141 0.3072 1.0707 0.0280 Uiso 1.0 4 calc R
H3 H 0.7908 0.3487 0.6805 0.0297 Uiso 1.0 4 calc R
H4 H 0.7399 0.2175 0.7427 0.0296 Uiso 1.0 4 calc R
H5 H 0.6403 0.1946 0.8477 0.0235 Uiso 1.0 4 calc R
H6 H 0.6483 0.2196 0.9699 0.0234 Uiso 1.0 4 calc R
H7 H 0.8101 0.4042 1.0880 0.0234 Uiso 1.0 4 calc R
H8 H 0.8961 0.4967 1.0360 0.0233 Uiso 1.0 4 calc R
H9 H 0.8270 0.7465 1.0799 0.0309 Uiso 1.0 4 calc R
H10 H 0.6809 0.9459 1.0302 0.0370 Uiso 1.0 4 calc R
H11 H 0.4873 0.9011 0.9086 0.0380 Uiso 1.0 4 calc R
H12 H 0.3329 0.7185 0.7887 0.0386 Uiso 1.0 4 calc R
H13 H 0.2826 0.4746 0.7204 0.0393 Uiso 1.0 4 calc R
H14 H 0.4273 0.2740 0.7712 0.0329 Uiso 1.0 4 calc R

loop_
_atom_site_aniso_label
_atom_site_aniso_U_11
_atom_site_aniso_U_22
_atom_site_aniso_U_33
_atom_site_aniso_U_12
_atom_site_aniso_U_13
_atom_site_aniso_U_23
O1 0.0252(6) 0.0145(6) 0.0402(7) 0.0028(5) 0.0001(5) -0.0055(5)
O2 0.0257(6) 0.0143(6) 0.0259(6) -0.0037(4) 0.0072(5) -0.0002(4)
N1 0.0208(7) 0.0144(7) 0.0339(8) 0.0036(5) 0.0001(6) -0.0029(6)
N2 0.0325(8) 0.0181(7) 0.0213(7) -0.0052(6) 0.0102(6) -0.0014(5)
C1 0.0195(8) 0.0155(8) 0.0247(8) 0.0008(6) 0.0090(6) 0.0007(6)
C2 0.0177(8) 0.0134(7) 0.0208(8) 0.0015(6) 0.0053(6) -0.0002(6)
C3 0.0230(8) 0.0163(8) 0.0190(7) 0.0022(6) 0.0058(6) -0.0007(6)
C4 0.0267(8) 0.0171(8) 0.0219(7) 0.0029(6) 0.0127(6) 0.0015(6)
C5 0.0322(9) 0.0196(8) 0.0252(8) 0.0021(6) 0.0135(7) -0.0012(6)
C6 0.0427(10) 0.0163(8) 0.0336(9) 0.0036(7) 0.0222(8) -0.0014(7)
C7 0.0374(10) 0.0199(8) 0.0377(9) 0.0118(7) 0.0237(8) 0.0079(7)
C8 0.0270(9) 0.0233(8) 0.0292(8) 0.0062(7) 0.0162(7) 0.0075(7)
C9 0.0255(9) 0.0313(10) 0.0402(10) 0.0116(7) 0.0151(8) 0.0136(8)
C10 0.0204(8) 0.0393(11) 0.0387(10) 0.0027(7) 0.0053(7) 0.0080(8)
C11 0.0242(8) 0.0242(9) 0.0339(9) -0.0007(6) 0.0099(7) 0.0024(7)
C12 0.0204(8) 0.0188(8) 0.0249(8) 0.0022(6) 0.0111(6) 0.0034(6)
C13 0.0234(8) 0.0191(8) 0.0231(7) 0.0045(6) 0.0132(6) 0.0044(6)
C14 0.0204(7) 0.0143(7) 0.0215(7) 0.0017(6) 0.0078(6) 0.0016(6)
C15 0.0129(7) 0.0139(7) 0.0229(7) 0.0030(5) 0.0037(6) 0.0009(6)

loop_
_atom_type_symbol
_atom_type_description
_atom_type_scat_dispersion_real
_atom_type_scat_dispersion_imag
_atom_type_scat_source
C C 0.0033 0.0016
;
International Tables for Crystallography
(1992, Vol. C, Tables 4.2.6.8 and 6.1.1.4)
;
H H 0.0000 0.0000
;
International Tables for Crystallography
(1992, Vol. C, Table 6.1.1.4)
;
N N 0.0061 0.0033
;
International Tables for Crystallography
(1992, Vol. C, Tables 4.2.6.8 and 6.1.1.4)
;
O O 0.0106 0.0060
;
International Tables for Crystallography
(1992, Vol. C, Tables 4.2.6.8 and 6.1.1.4)
;

loop_
_geom_angle_atom_site_label_1
_geom_angle_atom_site_label_2
_geom_angle_atom_site_label_3
_geom_angle
_geom_angle_publ_flag
C2 C1 C12 111.88(12) yes
C1 C2 C3 107.86(13) yes
C1 C2 C14 108.08(12) yes
C1 C2 C15 111.45(11) yes
C3 C2 C14 113.67(10) yes
C3 C2 C15 109.71(12) yes
C14 C2 C15 106.10(13) yes
C2 C3 C4 112.39(10) yes
C3 C4 C5 120.98(13) yes
C3 C4 C13 119.81(12) yes
C5 C4 C13 119.21(14) yes
C4 C5 C6 121.11(14) yes
C5 C6 C7 120.46(15) yes
C6 C7 C8 120.79(15) yes
C7 C8 C9 122.42(14) yes
C7 C8 C13 119.00(13) yes
C9 C8 C13 118.59(14) yes
C8 C9 C10 120.70(15) yes
C9 C10 C11 120.74(14) yes
C10 C11 C12 120.69(15) yes
C1 C12 C11 120.96(13) yes
C1 C12 C13 119.41(11) yes
C11 C12 C13 119.61(13) yes
C4 C13 C8 119.41(13) yes
C4 C13 C12 120.90(13) yes
C8 C13 C12 119.68(12) yes
O1 C14 N1 122.62(13) yes
O1 C14 C2 119.25(11) yes
N1 C14 C2 118.11(12) yes
O2 C15 N2 122.39(15) yes
O2 C15 C2 121.17(12) yes
N2 C15 C2 116.43(12) yes
C14 N1 H1 119.997 no
C14 N1 H2 120.004 no
H1 N1 H2 119.999 no
C15 N2 H3 119.781 no
C15 N2 H4 120.216 no
H3 N2 H4 120.003 no
C2 C1 H5 109.496 no
C2 C1 H6 109.815 no
C12 C1 H5 107.943 no
C12 C1 H6 108.193 no
H5 C1 H6 109.467 no
C2 C3 H7 109.246 no
C2 C3 H8 109.224 no
C4 C3 H7 108.041 no
C4 C3 H8 108.416 no
H7 C3 H8 109.483 no
C4 C5 H9 118.999 no
C6 C5 H9 119.887 no
C5 C6 H10 119.665 no
C7 C6 H10 119.872 no
C6 C7 H11 119.857 no
C8 C7 H11 119.352 no
C8 C9 H12 119.424 no
C10 C9 H12 119.875 no
C9 C10 H13 119.537 no
C11 C10 H13 119.723 no
C10 C11 H14 119.893 no
C12 C11 H14 119.417 no

loop_
_geom_bond_atom_site_label_1
_geom_bond_atom_site_label_2
_geom_bond_distance
_geom_bond_publ_flag
O1 C14 1.2319(16) yes
O2 C15 1.2379(17) yes
N1 C14 1.3250(17) yes
N2 C15 1.3259(18) yes
C1 C2 1.540(2) yes
C1 C12 1.506(2) yes
C2 C3 1.533(2) yes
C2 C14 1.5450(19) yes
C2 C15 1.547(3) yes
C3 C4 1.508(2) yes
C4 C5 1.374(2) yes
C4 C13 1.4290(19) yes
C5 C6 1.411(3) yes
C6 C7 1.363(2) yes
C7 C8 1.410(3) yes
C8 C9 1.414(2) yes
C8 C13 1.427(2) yes
C9 C10 1.364(3) yes
C10 C11 1.410(3) yes
C11 C12 1.3720(19) yes
C12 C13 1.421(2) yes
N1 H1 0.930 no
N1 H2 0.930 no
N2 H3 0.930 no
N2 H4 0.930 no
C1 H5 0.970 no
C1 H6 0.970 no
C3 H7 0.970 no
C3 H8 0.970 no
C5 H9 0.930 no
C6 H10 0.930 no
C7 H11 0.930 no
C9 H12 0.930 no
C10 H13 0.930 no
C11 H14 0.930 no

loop_
_geom_contact_atom_site_label_1
_geom_contact_atom_site_label_2
_geom_contact_distance
_geom_contact_publ_flag
_geom_contact_site_symmetry_2
O1 N2 3.1327(16) no .
O1 C1 2.7491(19) no .
O1 C15 3.1299(17) no .
O2 C1 3.574(2) no .
O2 C3 2.745(2) no .
O2 C4 3.041(2) no .
O2 C13 3.543(2) no .
O2 C14 3.3581(17) no .
N1 C3 2.8651(19) no .
N1 C15 3.2337(17) no .
N2 C1 2.920(3) no .
N2 C12 3.464(3) no .
N2 C14 2.9824(18) no .
C1 C4 2.897(2) no .
C2 C13 2.878(2) no .
C3 C12 2.9101(18) no .
C4 C7 2.812(3) no .
C4 C15 3.063(3) no .
C5 C8 2.800(2) no .
C6 C13 2.800(2) no .
C8 C11 2.806(3) no .
C9 C12 2.807(3) no .
C10 C13 2.794(2) no .
C12 C15 3.057(3) no .
C13 C15 3.286(3) no .
O1 O1 3.5661(15) no 3_757
O1 O2 3.4939(14) no 2_646
O1 N1 2.9174(16) no 3_757
O1 N2 3.0589(16) no 2_646
O1 C5 3.529(2) no 1_545
O1 C6 3.202(3) no 1_545
O1 C15 3.5529(17) no 2_646
O2 O1 3.4939(14) no 2_656
O2 N1 2.9572(15) no 3_767
O2 N2 2.9706(16) no 2_656
O2 C3 3.5122(17) no 3_767
N1 O1 2.9174(16) no 3_757
N1 O2 2.9572(15) no 3_767
N1 N2 3.4668(16) no 4_555
N1 C5 3.446(3) no 3_767
N2 O1 3.0589(16) no 2_656
N2 O2 2.9706(16) no 2_646
N2 N1 3.4668(16) no 4_454
N2 C5 3.574(2) no 2_646
N2 C6 3.501(3) no 2_646
N2 C7 3.496(3) no 2_646
N2 C8 3.581(3) no 2_646
C3 O2 3.5122(17) no 3_767
C5 O1 3.529(2) no 1_565
C5 N1 3.446(3) no 3_767
C5 N2 3.574(2) no 2_656
C6 O1 3.202(3) no 1_565
C6 N2 3.501(3) no 2_656
C7 N2 3.496(3) no 2_656
C8 N2 3.581(3) no 2_656
C15 O1 3.5529(17) no 2_656
O1 H1 2.4649 no .
O1 H2 3.0691 no .
O1 H4 2.6653 no .
O1 H5 2.5152 no .
O1 H6 2.8652 no .
O2 H2 3.5080 no .
O2 H3 2.4625 no .
O2 H4 3.0750 no .
O2 H8 2.5189 no .
N1 H7 2.8945 no .
N1 H8 2.7028 no .
N2 H5 2.6112 no .
C1 H4 2.6423 no .
C1 H7 2.6953 no .
C1 H8 3.3266 no .
C1 H14 2.6480 no .
C2 H1 3.3227 no .
C2 H2 2.5792 no .
C2 H3 3.3072 no .
C2 H4 2.5497 no .
C3 H2 2.4911 no .
C3 H5 3.3280 no .
C3 H6 2.6892 no .
C3 H9 2.6448 no .
C4 H6 3.2045 no .
C4 H10 3.2557 no .
C5 H7 2.9091 no .
C5 H8 2.5966 no .
C5 H11 3.2484 no .
C7 H9 3.2418 no .
C7 H12 2.6539 no .
C8 H10 3.2502 no .
C8 H13 3.2514 no .
C9 H11 2.6515 no .
C9 H14 3.2434 no .
C11 H5 2.5776 no .
C11 H6 2.9209 no .
C11 H12 3.2499 no .
C12 H4 3.3916 no .
C12 H7 3.2504 no .
C12 H13 3.2497 no .
C13 H5 3.2672 no .
C13 H6 2.9395 no .
C13 H7 2.9761 no .
C13 H8 3.2717 no .
C13 H9 3.2566 no .
C13 H11 3.2831 no .
C13 H12 3.2825 no .
C13 H14 3.2545 no .
C14 H4 2.8590 no .
C14 H5 2.6731 no .
C14 H6 2.6769 no .
C14 H7 2.7313 no .
C14 H8 2.8042 no .
C15 H2 3.2819 no .
C15 H5 2.7093 no .
C15 H6 3.3842 no .
C15 H7 3.3536 no .
C15 H8 2.6479 no .
H1 H8 3.5889 no .
H2 H7 2.5585 no .
H2 H8 2.0735 no .
H3 H5 3.4635 no .
H4 H5 2.0632 no .
H4 H6 3.4610 no .
H5 H7 3.5860 no .
H5 H14 2.4053 no .
H6 H7 2.5395 no .
H6 H8 3.5876 no .
H6 H14 2.9994 no .
H7 H9 2.9649 no .
H8 H9 2.4294 no .
H9 H10 2.3350 no .
H10 H11 2.2894 no .
H11 H12 2.4941 no .
H12 H13 2.2854 no .
H13 H14 2.3343 no .
O1 H1 2.0005 no 3_757
O1 H2 3.5441 no 3_757
O1 H3 2.5022 no 2_646
O1 H9 3.4258 no 1_545
O1 H10 2.8485 no 1_545
O2 H1 3.2979 no 3_767
O2 H2 2.0846 no 3_767
O2 H3 3.2850 no 2_656
O2 H4 2.1137 no 2_656
O2 H5 2.8035 no 2_656
O2 H7 3.5592 no 3_767
O2 H8 2.6859 no 3_767
N1 H1 3.1687 no 3_757
N1 H3 3.3387 no 4_555
N1 H4 3.2341 no 4_555
N1 H8 3.1509 no 3_767
N1 H9 3.0138 no 3_767
N1 H14 3.3350 no 4_555
N2 H1 2.9513 no 4_454
N2 H2 3.2783 no 4_454
N2 H4 3.5086 no 2_656
C1 H10 3.1886 no 1_545
C3 H2 3.3494 no 3_767
C4 H2 3.5300 no 3_767
C4 H3 3.1948 no 2_656
C4 H4 3.4390 no 2_656
C5 H1 3.2235 no 3_767
C5 H2 3.4131 no 3_767
C5 H3 2.8537 no 2_656
C5 H12 3.2123 no 4_565
C5 H13 3.5012 no 4_565
C6 H3 2.6120 no 2_656
C6 H5 3.5689 no 1_565
C6 H6 3.2348 no 1_565
C6 H11 3.2036 no 3_677
C6 H13 3.1439 no 4_565
C6 H14 3.5961 no 3_667
C7 H3 2.7306 no 2_656
C7 H6 2.9390 no 3_667
C7 H10 3.4485 no 3_677
C7 H11 3.3029 no 3_677
C8 H3 3.0878 no 2_656
C8 H6 3.1690 no 3_667
C9 H6 3.2870 no 3_667
C9 H7 3.0392 no 3_667
C9 H9 3.0157 no 4_464
C9 H13 3.4568 no 2_556
C10 H7 3.2430 no 3_667
C10 H9 3.2644 no 4_464
C10 H10 3.1638 no 4_464
C10 H12 3.1679 no 2_546
C11 H12 3.3173 no 2_546
C13 H3 3.3105 no 2_656
C13 H4 3.5196 no 2_656
C14 H1 2.9008 no 3_757
C14 H10 3.3804 no 1_545
C15 H2 3.2069 no 3_767
C15 H4 2.9293 no 2_656
C15 H8 3.3093 no 3_767
H1 O1 2.0005 no 3_757
H1 O2 3.2979 no 3_767
H1 N1 3.1687 no 3_757
H1 N2 2.9513 no 4_555
H1 C5 3.2235 no 3_767
H1 C14 2.9008 no 3_757
H1 H1 2.7275 no 3_757
H1 H3 2.7096 no 4_555
H1 H4 2.9651 no 4_555
H1 H9 2.9016 no 3_767
H1 H14 3.5521 no 4_555
H2 O1 3.5441 no 3_757
H2 O2 2.0846 no 3_767
H2 N2 3.2783 no 4_555
H2 C3 3.3494 no 3_767
H2 C4 3.5300 no 3_767
H2 C5 3.4131 no 3_767
H2 C15 3.2069 no 3_767
H2 H3 3.2968 no 4_555
H2 H4 2.8133 no 4_555
H2 H5 3.4237 no 4_555
H2 H8 2.6101 no 3_767
H2 H9 3.1239 no 3_767
H2 H14 3.1729 no 4_555
H3 O1 2.5022 no 2_656
H3 O2 3.2850 no 2_646
H3 N1 3.3387 no 4_454
H3 C4 3.1948 no 2_646
H3 C5 2.8537 no 2_646
H3 C6 2.6120 no 2_646
H3 C7 2.7306 no 2_646
H3 C8 3.0878 no 2_646
H3 C13 3.3105 no 2_646
H3 H1 2.7096 no 4_454
H3 H2 3.2968 no 4_454
H3 H4 3.3908 no 2_656
H3 H5 3.1405 no 2_656
H3 H9 3.3368 no 2_646
H3 H10 2.9964 no 2_646
H3 H11 3.1557 no 2_646
H4 O2 2.1137 no 2_646
H4 N1 3.2341 no 4_454
H4 N2 3.5086 no 2_646
H4 C4 3.4390 no 2_646
H4 C13 3.5196 no 2_646
H4 C15 2.9293 no 2_646
H4 H1 2.9651 no 4_454
H4 H2 2.8133 no 4_454
H4 H3 3.3908 no 2_646
H5 O2 2.8035 no 2_646
H5 C6 3.5689 no 1_545
H5 H2 3.4237 no 4_454
H5 H3 3.1405 no 2_646
H5 H10 3.1265 no 1_545
H5 H11 3.3221 no 1_545
H6 C6 3.2348 no 1_545
H6 C7 2.9390 no 3_667
H6 C8 3.1690 no 3_667
H6 C9 3.2870 no 3_667
H6 H10 2.4792 no 1_545
H6 H11 3.2574 no 1_545
H6 H11 2.7638 no 3_667
H6 H12 3.1347 no 3_667
H6 H13 3.5413 no 4_555
H7 O2 3.5592 no 3_767
H7 C9 3.0392 no 3_667
H7 C10 3.2430 no 3_667
H7 H12 2.8522 no 3_667
H7 H13 3.2007 no 3_667
H7 H14 2.7866 no 4_555
H8 O2 2.6859 no 3_767
H8 N1 3.1509 no 3_767
H8 C15 3.3093 no 3_767
H8 H2 2.6101 no 3_767
H8 H8 2.8319 no 3_767
H9 O1 3.4258 no 1_565
H9 N1 3.0138 no 3_767
H9 C9 3.0157 no 4_565
H9 C10 3.2644 no 4_565
H9 H1 2.9016 no 3_767
H9 H2 3.1239 no 3_767
H9 H3 3.3368 no 2_656
H9 H12 2.7237 no 4_565
H9 H13 3.1691 no 4_565
H10 O1 2.8485 no 1_565
H10 C1 3.1886 no 1_565
H10 C7 3.4485 no 3_677
H10 C10 3.1638 no 4_565
H10 C14 3.3804 no 1_565
H10 H3 2.9964 no 2_656
H10 H5 3.1265 no 1_565
H10 H6 2.4792 no 1_565
H10 H11 2.6655 no 3_677
H10 H12 3.5429 no 4_565
H10 H13 2.4663 no 4_565
H11 C6 3.2036 no 3_677
H11 C7 3.3029 no 3_677
H11 H3 3.1557 no 2_656
H11 H5 3.3221 no 1_565
H11 H6 3.2574 no 1_565
H11 H6 2.7638 no 3_667
H11 H10 2.6655 no 3_677
H11 H11 2.8710 no 3_677
H11 H13 3.0516 no 2_556
H12 C5 3.2123 no 4_464
H12 C10 3.1679 no 2_556
H12 C11 3.3173 no 2_556
H12 H6 3.1347 no 3_667
H12 H7 2.8522 no 3_667
H12 H9 2.7237 no 4_464
H12 H10 3.5429 no 4_464
H12 H13 2.5568 no 2_556
H12 H14 2.8540 no 2_556
H13 C5 3.5012 no 4_464
H13 C6 3.1439 no 4_464
H13 C9 3.4568 no 2_546
H13 H6 3.5413 no 4_454
H13 H7 3.2007 no 3_667
H13 H9 3.1691 no 4_464
H13 H10 2.4663 no 4_464
H13 H11 3.0516 no 2_546
H13 H12 2.5568 no 2_546
H13 H14 3.5530 no 2_556
H14 N1 3.3350 no 4_454
H14 C6 3.5961 no 3_667
H14 H1 3.5521 no 4_454
H14 H2 3.1729 no 4_454
H14 H7 2.7866 no 4_454
H14 H12 2.8540 no 2_546
H14 H13 3.5530 no 2_546

loop_
_geom_hbond_atom_site_label_D
_geom_hbond_atom_site_label_H
_geom_hbond_atom_site_label_A
_geom_hbond_site_symmetry_A
_geom_hbond_distance_DA
_geom_hbond_distance_DH
_geom_hbond_distance_HA
_geom_hbond_angle_DHA
_geom_hbond_publ_flag
N1 H1 O1 3_757 2.9174(16) 0.930 2.001 168.4 no
N1 H2 O2 3_767 2.9572(15) 0.930 2.085 155.7 no
N2 H3 O1 2_656 3.0589(16) 0.930 2.502 118.6 no
N2 H4 O2 2_646 2.9706(16) 0.930 2.114 152.6 no

loop_
_geom_torsion_atom_site_label_1
_geom_torsion_atom_site_label_2
_geom_torsion_atom_site_label_3
_geom_torsion_atom_site_label_4
_geom_torsion
_geom_torsion_publ_flag
C2 C1 C12 C11 149.63(13) no
C2 C1 C12 C13 -31.80(19) no
C12 C1 C2 C3 56.94(15) no
C12 C1 C2 C14 -179.77(11) no
C12 C1 C2 C15 -63.55(16) no
C1 C2 C3 C4 -54.76(15) no
C1 C2 C14 O1 33.31(19) no
C1 C2 C14 N1 -148.19(13) no
C1 C2 C15 O2 131.95(12) no
C1 C2 C15 N2 -49.08(16) no
C3 C2 C14 O1 153.00(14) no
C3 C2 C14 N1 -28.5(2) no
C14 C2 C3 C4 -174.58(12) no
C3 C2 C15 O2 12.56(17) no
C3 C2 C15 N2 -168.47(10) no
C15 C2 C3 C4 66.81(14) no
C14 C2 C15 O2 -110.63(13) no
C14 C2 C15 N2 68.35(13) no
C15 C2 C14 O1 -86.35(16) no
C15 C2 C14 N1 92.16(14) no
C2 C3 C4 C5 -152.15(13) no
C2 C3 C4 C13 27.5(2) no
C3 C4 C5 C6 179.43(14) no
C3 C4 C13 C8 -178.68(13) no
C3 C4 C13 C12 0.1(3) no
C5 C4 C13 C8 1.0(3) no
C5 C4 C13 C12 179.81(14) no
C13 C4 C5 C6 -0.3(3) no
C4 C5 C6 C7 -0.6(3) no
C5 C6 C7 C8 0.7(3) no
C6 C7 C8 C9 -179.97(16) no
C6 C7 C8 C13 0.0(3) no
C7 C8 C9 C10 -179.81(17) no
C7 C8 C13 C4 -0.9(3) no
C7 C8 C13 C12 -179.71(15) no
C9 C8 C13 C4 179.09(15) no
C9 C8 C13 C12 0.3(3) no
C13 C8 C9 C10 0.2(3) no
C8 C9 C10 C11 -0.6(3) no
C9 C10 C11 C12 0.4(3) no
C10 C11 C12 C1 178.66(15) no
C10 C11 C12 C13 0.1(3) no
C1 C12 C13 C4 2.2(3) no
C1 C12 C13 C8 -179.01(13) no
C11 C12 C13 C4 -179.22(15) no
C11 C12 C13 C8 -0.4(3) no
